data_4330005
loop_
_publ_author_name
'Alexander E. Anderson'
'Michael P. Weberski'
'Craig C. McLauchlan'

_publ_contact_author_address
; Department of Chemistry
  Illinois State University
  Campus Box 4160
  Normal, IL 61790-4160, USA
;
_publ_contact_author_email mclauchlan@ilstu.edu
_publ_contact_author_fax +(309)438-5538
_publ_contact_author_name 'Craig C. McLauchlan'
_publ_contact_author_phone +(309)438-7019
_publ_section_title
;
 Phosph(on/in)ate-Bridged Vanadium(IV) Dimers: Synthesis and
 Characterization
;
_journal_name_full 'Inorganic Chemistry'
_journal_page_first 8719
_journal_page_last 8728
_journal_paper_doi 10.1021/ic3002306
_journal_volume 51
_journal_year 2012
_chemical_formula_moiety 'C42 H90 Co2 O26 P8 V2'
_chemical_formula_sum 'C42 H90 Co2 O26 P8 V2'
_chemical_formula_weight 1478.64
_chemical_name_systematic
; 
 ? 
;
_chemical_temperature_decomposition 387
_space_group_IT_number 14
_symmetry_cell_setting monoclinic
_symmetry_space_group_name_Hall '-P 2ybc'
_symmetry_space_group_name_H-M 'P 1 21/c 1'
_atom_sites_solution_hydrogens geom
_atom_sites_solution_primary direct
_atom_sites_solution_secondary difmap
_audit_creation_method SHELXL-97
_cell_angle_alpha 90.00
_cell_angle_beta 109.2240(10)
_cell_angle_gamma 90.00
_cell_formula_units_Z 2
_cell_length_a 11.9251(8)
_cell_length_b 15.7419(10)
_cell_length_c 18.0135(12)
_cell_measurement_reflns_used 4384
_cell_measurement_temperature 173(2)
_cell_measurement_theta_max 29.133
_cell_measurement_theta_min 2.224
_cell_volume 3193.0(4)
_computing_cell_refinement 'Apex2 v2008.2-4'
_computing_data_collection 'Apex2 v2008.2-4 (Bruker, 2008)'
_computing_data_reduction 'Apex2 v2008.2-4'
_computing_molecular_graphics 'SHELXTL 6.14'
_computing_publication_material 'SHELXTL 6.14'
_computing_structure_refinement 'SHELXTL 6.14'
_computing_structure_solution 'SHELXTL 6.14 (Sheldrick, 1997)'
_diffrn_ambient_temperature 100(2)
_diffrn_measured_fraction_theta_full 0.999
_diffrn_measured_fraction_theta_max 0.999
_diffrn_measurement_device_type 'Bruker AXS SMART APEX CCD diffractometer'
_diffrn_measurement_method '\w scans'
_diffrn_radiation_monochromator graphite
_diffrn_radiation_source 'fine-focus sealed tube'
_diffrn_radiation_type MoK\a
_diffrn_radiation_wavelength 0.71073
_diffrn_reflns_av_R_equivalents 0.0515
_diffrn_reflns_av_sigmaI/netI 0.0534
_diffrn_reflns_limit_h_max 15
_diffrn_reflns_limit_h_min -15
_diffrn_reflns_limit_k_max 20
_diffrn_reflns_limit_k_min -20
_diffrn_reflns_limit_l_max 23
_diffrn_reflns_limit_l_min -18
_diffrn_reflns_number 26909
_diffrn_reflns_theta_full 27.88
_diffrn_reflns_theta_max 27.88
_diffrn_reflns_theta_min 1.76
_diffrn_standards_decay_% none
_diffrn_standards_number 0
_exptl_absorpt_coefficient_mu 1.066
_exptl_absorpt_correction_T_max .909
_exptl_absorpt_correction_T_min .785
_exptl_absorpt_correction_type multi-scan
_exptl_absorpt_process_details 'Apex2 v2008.2-2 (Bruker, 2008)'
_exptl_crystal_colour green
_exptl_crystal_density_diffrn 1.538
_exptl_crystal_description block
_exptl_crystal_F_000 1540
_exptl_crystal_size_max 0.240
_exptl_crystal_size_mid 0.120
_exptl_crystal_size_min 0.090
_refine_diff_density_max 0.768
_refine_diff_density_min -0.640
_refine_diff_density_rms 0.113
_refine_ls_extinction_method none
_refine_ls_goodness_of_fit_ref 1.207
_refine_ls_hydrogen_treatment constr
_refine_ls_matrix_type full
_refine_ls_number_parameters 370
_refine_ls_number_reflns 7622
_refine_ls_number_restraints 0
_refine_ls_restrained_S_all 1.207
_refine_ls_R_factor_all 0.0771
_refine_ls_R_factor_gt 0.0616
_refine_ls_shift/su_max 0.001
_refine_ls_shift/su_mean 0.000
_refine_ls_structure_factor_coef Fsqd
_refine_ls_weighting_details 'calc w=1/[\s^2^(Fo^2^)+(0.0000P)^2^+17.8532P] where P=(Fo^2^+2Fc^2^)/3'
_refine_ls_weighting_scheme calc
_refine_ls_wR_factor_gt 0.1291
_refine_ls_wR_factor_ref 0.1349
_reflns_number_gt 6228
_reflns_number_total 7622
_reflns_threshold_expression >2sigma(I)
_cod_data_source_file ic3002306_si_002_7.cif
_cod_data_source_block 9isu104
_cod_original_sg_symbol_H-M 'P 21/c'
_cod_database_code 4330005

loop_
_symmetry_equiv_pos_as_xyz
'x, y, z'
'-x, y+1/2, -z+1/2'
'-x, -y, -z'
'x, -y-1/2, z-1/2'

loop_
_atom_site_label
_atom_site_type_symbol
_atom_site_fract_x
_atom_site_fract_y
_atom_site_fract_z
_atom_site_U_iso_or_equiv
_atom_site_adp_type
_atom_site_occupancy
_atom_site_symmetry_multiplicity
_atom_site_calc_flag
_atom_site_refinement_flags
Co1 Co 0.24312(5) 0.82097(4) 0.32135(4) 0.01584(14) Uani 1 1 d .
V1 V 0.06696(7) 0.99417(5) 0.15643(4) 0.01415(16) Uani 1 1 d .
P1 P 0.28388(10) 0.95437(8) 0.32159(7) 0.0169(2) Uani 1 1 d .
P2 P 0.23125(10) 0.80671(7) 0.19994(7) 0.0147(2) Uani 1 1 d .
P3 P 0.05637(10) 0.85248(7) 0.28799(7) 0.0155(2) Uani 1 1 d .
P4 P 0.15565(10) 1.02576(7) 0.00891(7) 0.0135(2) Uani 1 1 d .
O1 O -0.0466(3) 0.94653(19) 0.05737(17) 0.0144(6) Uani 1 1 d .
O2 O 0.1567(3) 1.04854(19) 0.09091(17) 0.0150(6) Uani 1 1 d .
O3 O -0.0059(3) 1.0733(2) 0.17048(19) 0.0199(7) Uani 1 1 d .
O4 O 0.1771(3) 0.92732(19) 0.00424(18) 0.0177(7) Uani 1 1 d .
H4D H 0.1800 0.9043 0.0469 0.027 Uiso 1 1 calc R
O1P O 0.2085(3) 1.0107(2) 0.25633(19) 0.0203(7) Uani 1 1 d .
O2P O 0.1807(3) 0.87989(19) 0.14496(18) 0.0158(6) Uani 1 1 d .
O3P O 0.0039(3) 0.90658(19) 0.21544(18) 0.0169(6) Uani 1 1 d .
O1A O 0.4198(3) 0.9733(2) 0.3312(2) 0.0243(7) Uani 1 1 d .
O2A O 0.2821(3) 0.9894(2) 0.40472(19) 0.0200(7) Uani 1 1 d .
O1B O 0.1650(3) 0.7216(2) 0.15957(19) 0.0193(7) Uani 1 1 d .
O2B O 0.3628(3) 0.7849(2) 0.20009(18) 0.0186(7) Uani 1 1 d .
O1C O -0.0135(3) 0.7654(2) 0.2778(2) 0.0214(7) Uani 1 1 d .
O2C O 0.0226(3) 0.8959(2) 0.35838(19) 0.0209(7) Uani 1 1 d .
C1 C 0.2843(4) 1.0748(3) -0.0077(3) 0.0173(9) Uani 1 1 d .
C1B C 0.0384(4) 0.7217(3) 0.1166(3) 0.0211(10) Uani 1 1 d .
H1BA H 0.0050 0.7788 0.1192 0.025 Uiso 1 1 calc R
H1BB H -0.0022 0.6804 0.1405 0.025 Uiso 1 1 calc R
C1C C -0.1426(4) 0.7612(3) 0.2535(3) 0.0269(11) Uani 1 1 d .
H1CA H -0.1713 0.7139 0.2158 0.032 Uiso 1 1 calc R
H1CB H -0.1768 0.8147 0.2266 0.032 Uiso 1 1 calc R
C1A C 0.4585(7) 0.9815(5) 0.2651(4) 0.059(2) Uani 1 1 d .
H1AA H 0.4770 0.9240 0.2501 0.070 Uiso 1 1 calc R
H1AB H 0.3916 1.0038 0.2208 0.070 Uiso 1 1 calc R
C2B C 0.0183(5) 0.6980(4) 0.0321(3) 0.0305(12) Uani 1 1 d .
H2BA H -0.0671 0.6929 0.0040 0.046 Uiso 1 1 calc R
H2BB H 0.0572 0.6436 0.0301 0.046 Uiso 1 1 calc R
H2BC H 0.0518 0.7422 0.0072 0.046 Uiso 1 1 calc R
C2C C -0.1840(4) 0.7478(3) 0.3231(3) 0.0255(11) Uani 1 1 d .
H2CA H -0.2708 0.7433 0.3050 0.038 Uiso 1 1 calc R
H2CB H -0.1591 0.7961 0.3592 0.038 Uiso 1 1 calc R
H2CC H -0.1490 0.6954 0.3504 0.038 Uiso 1 1 calc R
C2 C 0.3974(4) 1.0514(4) 0.0589(3) 0.0269(11) Uani 1 1 d .
H2A H 0.4666 1.0730 0.0469 0.040 Uiso 1 1 calc R
H2B H 0.4030 0.9895 0.0644 0.040 Uiso 1 1 calc R
H2C H 0.3952 1.0767 0.1081 0.040 Uiso 1 1 calc R
C2A C 0.5545(7) 1.0318(8) 0.2737(4) 0.096(4) Uani 1 1 d .
H2AA H 0.5734 1.0319 0.2248 0.143 Uiso 1 1 calc R
H2AB H 0.6225 1.0100 0.3166 0.143 Uiso 1 1 calc R
H2AC H 0.5367 1.0899 0.2860 0.143 Uiso 1 1 calc R
C3B C 0.3829(4) 0.7700(4) 0.1262(3) 0.0263(11) Uani 1 1 d .
H3BA H 0.3480 0.8167 0.0890 0.032 Uiso 1 1 calc R
H3BB H 0.3447 0.7161 0.1026 0.032 Uiso 1 1 calc R
C3C C -0.0050(5) 0.9855(3) 0.3580(3) 0.0250(11) Uani 1 1 d .
H3CA H 0.0311 1.0164 0.3237 0.030 Uiso 1 1 calc R
H3CB H 0.0288 1.0087 0.4119 0.030 Uiso 1 1 calc R
C3 C 0.2904(4) 1.0425(3) -0.0870(3) 0.0235(10) Uani 1 1 d .
H3A H 0.3588 1.0682 -0.0971 0.035 Uiso 1 1 calc R
H3B H 0.2174 1.0583 -0.1291 0.035 Uiso 1 1 calc R
H3C H 0.2989 0.9806 -0.0852 0.035 Uiso 1 1 calc R
C3A C 0.3015(5) 1.0779(3) 0.4246(3) 0.0268(11) Uani 1 1 d .
H3AA H 0.2340 1.1122 0.3913 0.032 Uiso 1 1 calc R
H3AB H 0.3750 1.0978 0.4160 0.032 Uiso 1 1 calc R
C4 C 0.2680(4) 1.1717(3) -0.0108(3) 0.0248(11) Uani 1 1 d .
H4A H 0.3410 1.1990 -0.0126 0.037 Uiso 1 1 calc R
H4B H 0.2509 1.1908 0.0361 0.037 Uiso 1 1 calc R
H4C H 0.2019 1.1871 -0.0579 0.037 Uiso 1 1 calc R
C4C C -0.1371(5) 0.9984(3) 0.3288(3) 0.0296(12) Uani 1 1 d .
H4CA H -0.1551 1.0581 0.3352 0.044 Uiso 1 1 calc R
H4CB H -0.1735 0.9624 0.3590 0.044 Uiso 1 1 calc R
H4CC H -0.1689 0.9829 0.2731 0.044 Uiso 1 1 calc R
C4A C 0.3123(5) 1.0868(3) 0.5099(3) 0.0304(12) Uani 1 1 d .
H4AA H 0.3268 1.1464 0.5258 0.046 Uiso 1 1 calc R
H4AB H 0.3786 1.0519 0.5421 0.046 Uiso 1 1 calc R
H4AC H 0.2385 1.0677 0.5174 0.046 Uiso 1 1 calc R
C4B C 0.5137(5) 0.7653(5) 0.1413(4) 0.0441(16) Uani 1 1 d .
H4BA H 0.5286 0.7589 0.0912 0.066 Uiso 1 1 calc R
H4BB H 0.5467 0.7164 0.1751 0.066 Uiso 1 1 calc R
H4BC H 0.5515 0.8175 0.1674 0.066 Uiso 1 1 calc R
C5 C 0.4020(5) 0.7578(4) 0.3748(3) 0.0343(14) Uani 1 1 d .
H5 H 0.4706 0.7626 0.3593 0.041 Uiso 1 1 calc R
C6 C 0.3114(6) 0.6988(4) 0.3469(3) 0.0433(17) Uani 1 1 d .
H6 H 0.3079 0.6558 0.3093 0.052 Uiso 1 1 calc R
C7 C 0.2255(5) 0.7132(4) 0.3835(3) 0.0374(15) Uani 1 1 d .
H7 H 0.1542 0.6819 0.3752 0.045 Uiso 1 1 calc R
C8 C 0.2655(5) 0.7834(4) 0.4353(3) 0.0302(12) Uani 1 1 d .
H8 H 0.2254 0.8081 0.4677 0.036 Uiso 1 1 calc R
C9 C 0.3740(5) 0.8092(3) 0.4299(3) 0.0269(11) Uani 1 1 d .
H9 H 0.4215 0.8544 0.4588 0.032 Uiso 1 1 calc R

loop_
_atom_site_aniso_label
_atom_site_aniso_U_11
_atom_site_aniso_U_22
_atom_site_aniso_U_33
_atom_site_aniso_U_23
_atom_site_aniso_U_13
_atom_site_aniso_U_12
Co1 0.0177(3) 0.0168(3) 0.0128(3) 0.0035(2) 0.0047(2) 0.0017(2)
V1 0.0168(4) 0.0136(3) 0.0118(4) 0.0010(3) 0.0045(3) 0.0011(3)
P1 0.0189(6) 0.0179(6) 0.0127(6) 0.0015(4) 0.0035(5) -0.0008(4)
P2 0.0153(5) 0.0149(5) 0.0140(6) 0.0016(4) 0.0050(4) 0.0015(4)
P3 0.0183(5) 0.0151(5) 0.0141(6) 0.0023(4) 0.0068(5) 0.0016(4)
P4 0.0145(5) 0.0138(5) 0.0126(5) 0.0009(4) 0.0048(4) 0.0011(4)
O1 0.0160(15) 0.0140(14) 0.0119(15) 0.0015(12) 0.0029(12) 0.0008(12)
O2 0.0174(15) 0.0168(15) 0.0114(15) -0.0006(12) 0.0057(12) 0.0000(12)
O3 0.0256(17) 0.0189(16) 0.0173(17) -0.0005(13) 0.0100(14) 0.0041(13)
O4 0.0239(16) 0.0145(15) 0.0141(16) 0.0019(12) 0.0055(13) 0.0021(12)
O1P 0.0259(17) 0.0166(16) 0.0150(16) -0.0007(13) 0.0021(14) -0.0019(13)
O2P 0.0202(16) 0.0160(15) 0.0118(15) 0.0014(12) 0.0062(13) 0.0017(12)
O3P 0.0166(15) 0.0184(16) 0.0140(16) 0.0031(13) 0.0026(12) 0.0007(12)
O1A 0.0252(18) 0.0303(19) 0.0197(18) 0.0057(15) 0.0102(14) -0.0016(15)
O2A 0.0253(17) 0.0191(16) 0.0148(16) -0.0003(13) 0.0055(13) -0.0047(13)
O1B 0.0193(16) 0.0178(16) 0.0181(17) 0.0007(13) 0.0023(13) 0.0004(13)
O2B 0.0170(15) 0.0230(17) 0.0163(17) -0.0013(13) 0.0063(13) 0.0007(13)
O1C 0.0239(17) 0.0183(16) 0.0242(18) -0.0005(14) 0.0112(15) -0.0017(13)
O2C 0.0280(18) 0.0194(16) 0.0172(17) 0.0014(13) 0.0098(14) 0.0066(14)
C1 0.014(2) 0.021(2) 0.018(2) 0.0027(18) 0.0066(18) 0.0024(17)
C1B 0.015(2) 0.025(2) 0.023(3) -0.004(2) 0.0047(19) -0.0028(18)
C1C 0.024(3) 0.033(3) 0.023(3) 0.000(2) 0.006(2) -0.008(2)
C1A 0.067(5) 0.087(6) 0.035(4) -0.030(4) 0.036(4) -0.049(4)
C2B 0.027(3) 0.043(3) 0.020(3) -0.005(2) 0.006(2) 0.000(2)
C2C 0.020(2) 0.031(3) 0.025(3) 0.001(2) 0.007(2) -0.002(2)
C2 0.016(2) 0.040(3) 0.024(3) 0.004(2) 0.005(2) -0.001(2)
C2A 0.046(4) 0.209(12) 0.030(4) -0.003(6) 0.012(3) -0.065(6)
C3B 0.026(3) 0.038(3) 0.015(2) 0.000(2) 0.007(2) 0.008(2)
C3C 0.032(3) 0.021(2) 0.025(3) -0.005(2) 0.014(2) 0.001(2)
C3 0.027(3) 0.027(3) 0.021(3) 0.003(2) 0.013(2) 0.004(2)
C3A 0.041(3) 0.018(2) 0.018(3) -0.0030(19) 0.004(2) -0.004(2)
C4 0.026(3) 0.024(3) 0.028(3) 0.000(2) 0.014(2) -0.004(2)
C4C 0.029(3) 0.026(3) 0.035(3) -0.006(2) 0.013(2) 0.002(2)
C4A 0.039(3) 0.028(3) 0.024(3) -0.009(2) 0.010(2) -0.003(2)
C4B 0.030(3) 0.074(5) 0.036(3) -0.005(3) 0.022(3) -0.002(3)
C5 0.029(3) 0.048(3) 0.028(3) 0.022(3) 0.013(2) 0.021(3)
C6 0.077(5) 0.020(3) 0.022(3) 0.006(2) 0.002(3) 0.023(3)
C7 0.031(3) 0.031(3) 0.035(3) 0.023(3) -0.009(2) -0.013(2)
C8 0.033(3) 0.042(3) 0.019(3) 0.016(2) 0.013(2) 0.012(2)
C9 0.030(3) 0.024(2) 0.020(3) 0.006(2) -0.002(2) 0.000(2)

loop_
_atom_type_symbol
_atom_type_description
_atom_type_scat_dispersion_real
_atom_type_scat_dispersion_imag
_atom_type_scat_source
C C 0.0033 0.0016 'International Tables Vol C Tables 4.2.6.8 and 6.1.1.4'
H H 0.0000 0.0000 'International Tables Vol C Tables 4.2.6.8 and 6.1.1.4'
Co Co 0.3494 0.9721 'International Tables Vol C Tables 4.2.6.8 and 6.1.1.4'
O O 0.0106 0.0060 'International Tables Vol C Tables 4.2.6.8 and 6.1.1.4'
P P 0.1023 0.0942 'International Tables Vol C Tables 4.2.6.8 and 6.1.1.4'
V V 0.3005 0.5294 'International Tables Vol C Tables 4.2.6.8 and 6.1.1.4'

loop_
_geom_angle_atom_site_label_1
_geom_angle_atom_site_label_2
_geom_angle_atom_site_label_3
_geom_angle
_geom_angle_site_symmetry_1
C8 Co1 C9 39.3(2) .
C8 Co1 C5 66.6(2) .
C9 Co1 C5 39.6(2) .
C8 Co1 C6 66.6(2) .
C9 Co1 C6 65.8(2) .
C5 Co1 C6 39.0(2) .
C8 Co1 C7 40.2(2) .
C9 Co1 C7 66.3(2) .
C5 Co1 C7 66.3(2) .
C6 Co1 C7 39.5(3) .
C8 Co1 P1 108.73(17) .
C9 Co1 P1 89.18(15) .
C5 Co1 P1 107.17(19) .
C6 Co1 P1 146.0(2) .
C7 Co1 P1 148.87(18) .
C8 Co1 P2 157.12(17) .
C9 Co1 P2 136.58(16) .
C5 Co1 P2 99.53(16) .
C6 Co1 P2 91.06(17) .
C7 Co1 P2 118.43(19) .
P1 Co1 P2 92.46(5) .
C8 Co1 P3 97.22(15) .
C9 Co1 P3 132.02(16) .
C5 Co1 P3 159.64(17) .
C6 Co1 P3 124.4(2) .
C7 Co1 P3 93.39(17) .
P1 Co1 P3 89.31(5) .
P2 Co1 P3 91.40(5) .
O3 V1 O1 101.05(15) .
O3 V1 O2 100.57(15) .
O1 V1 O2 88.33(12) .
O3 V1 O3P 97.64(15) .
O1 V1 O3P 87.35(12) .
O2 V1 O3P 161.77(13) .
O3 V1 O1P 95.55(15) .
O1 V1 O1P 163.23(13) .
O2 V1 O1P 91.02(13) .
O3P V1 O1P 88.07(13) .
O3 V1 O2P 176.07(15) .
O1 V1 O2P 82.67(12) .
O2 V1 O2P 80.69(12) .
O3P V1 O2P 81.20(12) .
O1P V1 O2P 80.69(12) .
O1P P1 O1A 107.25(19) .
O1P P1 O2A 109.71(19) .
O1A P1 O2A 99.18(18) .
O1P P1 Co1 119.65(14) .
O1A P1 Co1 113.67(14) .
O2A P1 Co1 105.38(13) .
O2P P2 O1B 108.01(17) .
O2P P2 O2B 110.10(18) .
O1B P2 O2B 99.06(17) .
O2P P2 Co1 117.69(13) .
O1B P2 Co1 113.90(13) .
O2B P2 Co1 106.43(13) .
O3P P3 O1C 109.60(19) .
O3P P3 O2C 107.63(18) .
O1C P3 O2C 101.57(18) .
O3P P3 Co1 117.65(13) .
O1C P3 Co1 106.75(13) .
O2C P3 Co1 112.43(14) .
O1 P4 O2 115.47(18) 3_575
O1 P4 O4 110.72(18) 3_575
O2 P4 O4 109.57(18) .
O1 P4 C1 107.42(19) 3_575
O2 P4 C1 108.8(2) .
O4 P4 C1 104.26(19) .
P4 O1 V1 138.70(19) 3_575
P4 O2 V1 129.16(18) .
P4 O4 H4D 109.5 .
P1 O1P V1 136.0(2) .
P2 O2P V1 131.10(18) .
P3 O3P V1 135.70(19) .
C1A O1A P1 121.7(4) .
C3A O2A P1 121.0(3) .
C1B O1B P2 120.8(3) .
C3B O2B P2 119.4(3) .
C1C O1C P3 122.6(3) .
C3C O2C P3 121.9(3) .
C2 C1 C4 109.7(4) .
C2 C1 C3 110.5(4) .
C4 C1 C3 109.7(4) .
C2 C1 P4 110.0(3) .
C4 C1 P4 108.8(3) .
C3 C1 P4 108.1(3) .
O1B C1B C2B 109.3(4) .
O1B C1B H1BA 109.8 .
C2B C1B H1BA 109.8 .
O1B C1B H1BB 109.8 .
C2B C1B H1BB 109.8 .
H1BA C1B H1BB 108.3 .
O1C C1C C2C 111.1(4) .
O1C C1C H1CA 109.4 .
C2C C1C H1CA 109.4 .
O1C C1C H1CB 109.4 .
C2C C1C H1CB 109.4 .
H1CA C1C H1CB 108.0 .
C2A C1A O1A 116.9(6) .
C2A C1A H1AA 108.1 .
O1A C1A H1AA 108.1 .
C2A C1A H1AB 108.1 .
O1A C1A H1AB 108.1 .
H1AA C1A H1AB 107.3 .
C1B C2B H2BA 109.5 .
C1B C2B H2BB 109.5 .
H2BA C2B H2BB 109.5 .
C1B C2B H2BC 109.5 .
H2BA C2B H2BC 109.5 .
H2BB C2B H2BC 109.5 .
C1C C2C H2CA 109.5 .
C1C C2C H2CB 109.5 .
H2CA C2C H2CB 109.5 .
C1C C2C H2CC 109.5 .
H2CA C2C H2CC 109.5 .
H2CB C2C H2CC 109.5 .
C1 C2 H2A 109.5 .
C1 C2 H2B 109.5 .
H2A C2 H2B 109.5 .
C1 C2 H2C 109.5 .
H2A C2 H2C 109.5 .
H2B C2 H2C 109.5 .
C1A C2A H2AA 109.5 .
C1A C2A H2AB 109.5 .
H2AA C2A H2AB 109.5 .
C1A C2A H2AC 109.5 .
H2AA C2A H2AC 109.5 .
H2AB C2A H2AC 109.5 .
O2B C3B C4B 108.7(4) .
O2B C3B H3BA 110.0 .
C4B C3B H3BA 110.0 .
O2B C3B H3BB 110.0 .
C4B C3B H3BB 110.0 .
H3BA C3B H3BB 108.3 .
O2C C3C C4C 110.1(4) .
O2C C3C H3CA 109.6 .
C4C C3C H3CA 109.6 .
O2C C3C H3CB 109.6 .
C4C C3C H3CB 109.6 .
H3CA C3C H3CB 108.2 .
C1 C3 H3A 109.5 .
C1 C3 H3B 109.5 .
H3A C3 H3B 109.5 .
C1 C3 H3C 109.5 .
H3A C3 H3C 109.5 .
H3B C3 H3C 109.5 .
O2A C3A C4A 107.2(4) .
O2A C3A H3AA 110.3 .
C4A C3A H3AA 110.3 .
O2A C3A H3AB 110.3 .
C4A C3A H3AB 110.3 .
H3AA C3A H3AB 108.5 .
C1 C4 H4A 109.5 .
C1 C4 H4B 109.5 .
H4A C4 H4B 109.5 .
C1 C4 H4C 109.5 .
H4A C4 H4C 109.5 .
H4B C4 H4C 109.5 .
C3C C4C H4CA 109.5 .
C3C C4C H4CB 109.5 .
H4CA C4C H4CB 109.5 .
C3C C4C H4CC 109.5 .
H4CA C4C H4CC 109.5 .
H4CB C4C H4CC 109.5 .
C3A C4A H4AA 109.5 .
C3A C4A H4AB 109.5 .
H4AA C4A H4AB 109.5 .
C3A C4A H4AC 109.5 .
H4AA C4A H4AC 109.5 .
H4AB C4A H4AC 109.5 .
C3B C4B H4BA 109.5 .
C3B C4B H4BB 109.5 .
H4BA C4B H4BB 109.5 .
C3B C4B H4BC 109.5 .
H4BA C4B H4BC 109.5 .
H4BB C4B H4BC 109.5 .
C6 C5 C9 107.7(5) .
C6 C5 Co1 70.7(3) .
C9 C5 Co1 70.0(3) .
C6 C5 H5 126.2 .
C9 C5 H5 126.2 .
Co1 C5 H5 124.7 .
C5 C6 C7 108.9(5) .
C5 C6 Co1 70.3(3) .
C7 C6 Co1 70.3(3) .
C5 C6 H6 125.6 .
C7 C6 H6 125.6 .
Co1 C6 H6 125.4 .
C6 C7 C8 107.1(5) .
C6 C7 Co1 70.2(3) .
C8 C7 Co1 69.4(3) .
C6 C7 H7 126.5 .
C8 C7 H7 126.5 .
Co1 C7 H7 125.5 .
C9 C8 C7 107.4(5) .
C9 C8 Co1 70.5(3) .
C7 C8 Co1 70.4(3) .
C9 C8 H8 126.3 .
C7 C8 H8 126.3 .
Co1 C8 H8 124.5 .
C8 C9 C5 108.9(5) .
C8 C9 Co1 70.3(3) .
C5 C9 Co1 70.3(3) .
C8 C9 H9 125.5 .
C5 C9 H9 125.5 .
Co1 C9 H9 125.4 .

loop_
_geom_bond_atom_site_label_1
_geom_bond_atom_site_label_2
_geom_bond_distance
_geom_bond_site_symmetry_2
Co1 C8 2.068(5) .
Co1 C9 2.070(5) .
Co1 C5 2.074(5) .
Co1 C6 2.079(5) .
Co1 C7 2.081(5) .
Co1 P1 2.1551(13) .
Co1 P2 2.1562(13) .
Co1 P3 2.1646(13) .
V1 O3 1.585(3) .
V1 O1 1.997(3) .
V1 O2 2.025(3) .
V1 O3P 2.031(3) .
V1 O1P 2.038(3) .
V1 O2P 2.303(3) .
P1 O1P 1.510(3) .
P1 O1A 1.600(4) .
P1 O2A 1.603(3) .
P2 O2P 1.509(3) .
P2 O1B 1.602(3) .
P2 O2B 1.605(3) .
P3 O3P 1.512(3) .
P3 O1C 1.583(3) .
P3 O2C 1.605(3) .
P4 O1 1.512(3) 3_575
P4 O2 1.516(3) .
P4 O4 1.577(3) .
P4 C1 1.828(5) .
O1 P4 1.512(3) 3_575
O4 H4D 0.8400 .
O1A C1A 1.417(6) .
O2A C3A 1.437(6) .
O1B C1B 1.452(5) .
O2B C3B 1.448(6) .
O1C C1C 1.457(6) .
O2C C3C 1.447(6) .
C1 C2 1.525(6) .
C1 C4 1.537(7) .
C1 C3 1.540(6) .
C1B C2B 1.508(7) .
C1B H1BA 0.9900 .
C1B H1BB 0.9900 .
C1C C2C 1.505(7) .
C1C H1CA 0.9900 .
C1C H1CB 0.9900 .
C1A C2A 1.358(9) .
C1A H1AA 0.9900 .
C1A H1AB 0.9900 .
C2B H2BA 0.9800 .
C2B H2BB 0.9800 .
C2B H2BC 0.9800 .
C2C H2CA 0.9800 .
C2C H2CB 0.9800 .
C2C H2CC 0.9800 .
C2 H2A 0.9800 .
C2 H2B 0.9800 .
C2 H2C 0.9800 .
C2A H2AA 0.9800 .
C2A H2AB 0.9800 .
C2A H2AC 0.9800 .
C3B C4B 1.494(7) .
C3B H3BA 0.9900 .
C3B H3BB 0.9900 .
C3C C4C 1.501(7) .
C3C H3CA 0.9900 .
C3C H3CB 0.9900 .
C3 H3A 0.9800 .
C3 H3B 0.9800 .
C3 H3C 0.9800 .
C3A C4A 1.507(7) .
C3A H3AA 0.9900 .
C3A H3AB 0.9900 .
C4 H4A 0.9800 .
C4 H4B 0.9800 .
C4 H4C 0.9800 .
C4C H4CA 0.9800 .
C4C H4CB 0.9800 .
C4C H4CC 0.9800 .
C4A H4AA 0.9800 .
C4A H4AB 0.9800 .
C4A H4AC 0.9800 .
C4B H4BA 0.9800 .
C4B H4BB 0.9800 .
C4B H4BC 0.9800 .
C5 C6 1.387(9) .
C5 C9 1.404(8) .
C5 H5 0.9500 .
C6 C7 1.407(9) .
C6 H6 0.9500 .
C7 C8 1.425(8) .
C7 H7 0.9500 .
C8 C9 1.390(7) .
C8 H8 0.9500 .
C9 H9 0.9500 .

loop_
_geom_hbond_atom_site_label_D
_geom_hbond_atom_site_label_H
_geom_hbond_atom_site_label_A
_geom_hbond_distance_DH
_geom_hbond_distance_HA
_geom_hbond_distance_DA
_geom_hbond_angle_DHA
O4 H4D O2P 0.84 1.81 2.629(4) 166.6

loop_
_geom_torsion_atom_site_label_1
_geom_torsion_atom_site_label_2
_geom_torsion_atom_site_label_3
_geom_torsion_atom_site_label_4
_geom_torsion
_geom_torsion_site_symmetry_1
_geom_torsion_site_symmetry_4
C8 Co1 P1 O1P -140.1(2) . .
C9 Co1 P1 O1P -174.7(2) . .
C5 Co1 P1 O1P 149.5(2) . .
C6 Co1 P1 O1P 144.3(3) . .
C7 Co1 P1 O1P -138.1(4) . .
P2 Co1 P1 O1P 48.70(17) . .
P3 Co1 P1 O1P -42.67(17) . .
C8 Co1 P1 O1A 91.5(2) . .
C9 Co1 P1 O1A 56.8(2) . .
C5 Co1 P1 O1A 21.0(2) . .
C6 Co1 P1 O1A 15.8(4) . .
C7 Co1 P1 O1A 93.4(4) . .
P2 Co1 P1 O1A -79.77(15) . .
P3 Co1 P1 O1A -171.14(15) . .
C8 Co1 P1 O2A -16.1(2) . .
C9 Co1 P1 O2A -50.7(2) . .
C5 Co1 P1 O2A -86.5(2) . .
C6 Co1 P1 O2A -91.8(3) . .
C7 Co1 P1 O2A -14.1(4) . .
P2 Co1 P1 O2A 172.70(14) . .
P3 Co1 P1 O2A 81.33(14) . .
C8 Co1 P2 O2P 166.4(4) . .
C9 Co1 P2 O2P -126.8(3) . .
C5 Co1 P2 O2P -143.3(2) . .
C6 Co1 P2 O2P 178.4(3) . .
C7 Co1 P2 O2P 148.6(2) . .
P1 Co1 P2 O2P -35.40(15) . .
P3 Co1 P2 O2P 53.97(15) . .
C8 Co1 P2 O1B 38.5(4) . .
C9 Co1 P2 O1B 105.3(3) . .
C5 Co1 P2 O1B 88.8(2) . .
C6 Co1 P2 O1B 50.5(2) . .
C7 Co1 P2 O1B 20.7(2) . .
P1 Co1 P2 O1B -163.32(14) . .
P3 Co1 P2 O1B -73.94(14) . .
C8 Co1 P2 O2B -69.6(4) . .
C9 Co1 P2 O2B -2.8(3) . .
C5 Co1 P2 O2B -19.3(2) . .
C6 Co1 P2 O2B -57.6(2) . .
C7 Co1 P2 O2B -87.4(2) . .
P1 Co1 P2 O2B 88.61(14) . .
P3 Co1 P2 O2B 177.98(13) . .
C8 Co1 P3 O3P 163.4(2) . .
C9 Co1 P3 O3P 142.9(2) . .
C5 Co1 P3 O3P -160.6(5) . .
C6 Co1 P3 O3P -130.0(2) . .
C7 Co1 P3 O3P -156.4(2) . .
P1 Co1 P3 O3P 54.64(15) . .
P2 Co1 P3 O3P -37.80(15) . .
C8 Co1 P3 O1C -73.0(2) . .
C9 Co1 P3 O1C -93.5(2) . .
C5 Co1 P3 O1C -37.0(5) . .
C6 Co1 P3 O1C -6.5(3) . .
C7 Co1 P3 O1C -32.8(2) . .
P1 Co1 P3 O1C 178.22(14) . .
P2 Co1 P3 O1C 85.78(14) . .
C8 Co1 P3 O2C 37.6(2) . .
C9 Co1 P3 O2C 17.0(2) . .
C5 Co1 P3 O2C 73.5(5) . .
C6 Co1 P3 O2C 104.1(2) . .
C7 Co1 P3 O2C 77.7(2) . .
P1 Co1 P3 O2C -71.24(14) . .
P2 Co1 P3 O2C -163.68(14) . .
O3 V1 O1 P4 17.2(3) . 3_575
O2 V1 O1 P4 -83.2(3) . 3_575
O3P V1 O1 P4 114.5(3) . 3_575
O1P V1 O1 P4 -171.2(3) . 3_575
O2P V1 O1 P4 -164.0(3) . 3_575
O1 P4 O2 V1 75.8(3) 3_575 .
O4 P4 O2 V1 -50.0(3) . .
C1 P4 O2 V1 -163.4(2) . .
O3 V1 O2 P4 -121.3(2) . .
O1 V1 O2 P4 -20.4(2) . .
O3P V1 O2 P4 55.9(5) . .
O1P V1 O2 P4 142.8(2) . .
O2P V1 O2 P4 62.4(2) . .
O1A P1 O1P V1 129.3(3) . .
O2A P1 O1P V1 -123.9(3) . .
Co1 P1 O1P V1 -2.0(4) . .
O3 V1 O1P P1 134.5(3) . .
O1 V1 O1P P1 -37.2(7) . .
O2 V1 O1P P1 -124.8(3) . .
O3P V1 O1P P1 37.0(3) . .
O2P V1 O1P P1 -44.4(3) . .
O1B P2 O2P V1 112.4(2) . .
O2B P2 O2P V1 -140.4(2) . .
Co1 P2 O2P V1 -18.2(3) . .
O1 V1 O2P P2 -121.5(2) . .
O2 V1 O2P P2 149.0(3) . .
O3P V1 O2P P2 -33.1(2) . .
O1P V1 O2P P2 56.4(2) . .
O1C P3 O3P V1 -148.2(2) . .
O2C P3 O3P V1 102.2(3) . .
Co1 P3 O3P V1 -26.0(3) . .
O3 V1 O3P P3 -115.8(3) . .
O1 V1 O3P P3 143.4(3) . .
O2 V1 O3P P3 66.9(5) . .
O1P V1 O3P P3 -20.5(3) . .
O2P V1 O3P P3 60.4(3) . .
O1P P1 O1A C1A -43.7(5) . .
O2A P1 O1A C1A -157.8(5) . .
Co1 P1 O1A C1A 90.8(5) . .
O1P P1 O2A C3A -47.6(4) . .
O1A P1 O2A C3A 64.5(4) . .
Co1 P1 O2A C3A -177.7(3) . .
O2P P2 O1B C1B -39.6(4) . .
O2B P2 O1B C1B -154.3(3) . .
Co1 P2 O1B C1B 93.1(3) . .
O2P P2 O2B C3B -52.6(4) . .
O1B P2 O2B C3B 60.5(4) . .
Co1 P2 O2B C3B 178.8(3) . .
O3P P3 O1C C1C -50.0(4) . .
O2C P3 O1C C1C 63.7(4) . .
Co1 P3 O1C C1C -178.4(3) . .
O3P P3 O2C C3C -23.8(4) . .
O1C P3 O2C C3C -138.9(4) . .
Co1 P3 O2C C3C 107.4(3) . .
O1 P4 C1 C2 178.2(3) 3_575 .
O2 P4 C1 C2 52.6(4) . .
O4 P4 C1 C2 -64.2(4) . .
O1 P4 C1 C4 58.1(4) 3_575 .
O2 P4 C1 C4 -67.5(4) . .
O4 P4 C1 C4 175.6(3) . .
O1 P4 C1 C3 -61.0(3) 3_575 .
O2 P4 C1 C3 173.4(3) . .
O4 P4 C1 C3 56.5(3) . .
P2 O1B C1B C2B 118.5(4) . .
P3 O1C C1C C2C -100.0(4) . .
P1 O1A C1A C2A 151.8(7) . .
P2 O2B C3B C4B 170.9(4) . .
P3 O2C C3C C4C 97.7(4) . .
P1 O2A C3A C4A -171.7(3) . .
C8 Co1 C5 C6 81.2(4) . .
C9 Co1 C5 C6 118.0(5) . .
C7 Co1 C5 C6 37.2(4) . .
P1 Co1 C5 C6 -175.4(3) . .
P2 Co1 C5 C6 -79.8(3) . .
P3 Co1 C5 C6 41.8(7) . .
C8 Co1 C5 C9 -36.8(3) . .
C6 Co1 C5 C9 -118.0(5) . .
C7 Co1 C5 C9 -80.8(4) . .
P1 Co1 C5 C9 66.6(3) . .
P2 Co1 C5 C9 162.2(3) . .
P3 Co1 C5 C9 -76.2(7) . .
C9 C5 C6 C7 0.6(6) . .
Co1 C5 C6 C7 -59.9(4) . .
C9 C5 C6 Co1 60.6(4) . .
C8 Co1 C6 C5 -81.2(4) . .
C9 Co1 C6 C5 -38.1(3) . .
C7 Co1 C6 C5 -119.5(5) . .
P1 Co1 C6 C5 7.9(5) . .
P2 Co1 C6 C5 103.9(3) . .
P3 Co1 C6 C5 -163.7(3) . .
C8 Co1 C6 C7 38.4(3) . .
C9 Co1 C6 C7 81.4(4) . .
C5 Co1 C6 C7 119.5(5) . .
P1 Co1 C6 C7 127.5(4) . .
P2 Co1 C6 C7 -136.5(3) . .
P3 Co1 C6 C7 -44.1(4) . .
C5 C6 C7 C8 0.0(6) . .
Co1 C6 C7 C8 -59.9(4) . .
C5 C6 C7 Co1 59.9(4) . .
C8 Co1 C7 C6 -117.9(5) . .
C9 Co1 C7 C6 -80.2(4) . .
C5 Co1 C7 C6 -36.7(3) . .
P1 Co1 C7 C6 -120.8(4) . .
P2 Co1 C7 C6 51.4(4) . .
P3 Co1 C7 C6 144.9(3) . .
C9 Co1 C7 C8 37.8(3) . .
C5 Co1 C7 C8 81.2(3) . .
C6 Co1 C7 C8 117.9(5) . .
P1 Co1 C7 C8 -2.9(5) . .
P2 Co1 C7 C8 169.4(3) . .
P3 Co1 C7 C8 -97.2(3) . .
C6 C7 C8 C9 -0.7(6) . .
Co1 C7 C8 C9 -61.1(3) . .
C6 C7 C8 Co1 60.4(4) . .
C5 Co1 C8 C9 37.2(3) . .
C6 Co1 C8 C9 79.8(4) . .
C7 Co1 C8 C9 117.6(5) . .
P1 Co1 C8 C9 -64.0(3) . .
P2 Co1 C8 C9 93.0(5) . .
P3 Co1 C8 C9 -155.7(3) . .
C9 Co1 C8 C7 -117.6(5) . .
C5 Co1 C8 C7 -80.5(4) . .
C6 Co1 C8 C7 -37.8(4) . .
P1 Co1 C8 C7 178.4(3) . .
P2 Co1 C8 C7 -24.6(6) . .
P3 Co1 C8 C7 86.7(3) . .
C7 C8 C9 C5 1.1(6) . .
Co1 C8 C9 C5 -60.0(4) . .
C7 C8 C9 Co1 61.0(3) . .
C6 C5 C9 C8 -1.1(6) . .
Co1 C5 C9 C8 59.9(4) . .
C6 C5 C9 Co1 -61.0(4) . .
C5 Co1 C9 C8 -119.6(5) . .
C6 Co1 C9 C8 -82.1(4) . .
C7 Co1 C9 C8 -38.6(4) . .
P1 Co1 C9 C8 121.7(3) . .
P2 Co1 C9 C8 -145.6(3) . .
P3 Co1 C9 C8 33.4(4) . .
C8 Co1 C9 C5 119.6(5) . .
C6 Co1 C9 C5 37.5(4) . .
C7 Co1 C9 C5 81.0(4) . .
P1 Co1 C9 C5 -118.7(3) . .
P2 Co1 C9 C5 -26.0(4) . .
P3 Co1 C9 C5 152.9(3) . .
